data_4312897
loop_
_publ_author_name
'Vadapalli Chandrasekhar'
'Arunachalampillai Athimoolam'
'Narreddula Dastagiri Reddy'
'Selvarajan Nagendran'
'Alexander Steiner'
'Stefano Zacchini'
'Raymond Butcher'

_publ_section_title
;
 Pendant Cyclodicarbaphosphazatriene-Containing Monomers and Polymers:
 Synthesis, Crystal Structures and Polymerization Behavior of
 [NC(NMe2)]2[NP(O-C6H4-p-C6H4-p-CHCH2)(X)], X = Cl, OCH2CF3, OC6H5,
 OC6H4-m-CH3, OC6H4-p-Br
;
_journal_name_full 'Inorganic Chemistry'
_journal_page_first 51
_journal_page_last 59
_journal_paper_doi 10.1021/ic025940u
_journal_volume 42
_journal_year 2003
_chemical_formula_sum 'C26 H27 Br N5 O2 P'
_chemical_formula_weight 552.41
_chemical_name_systematic ?
_space_group_IT_number 14
_symmetry_cell_setting monoclinic
_symmetry_space_group_name_Hall '-P 2ybc'
_symmetry_space_group_name_H-M 'P 1 21/c 1'
_atom_sites_solution_hydrogens geom
_atom_sites_solution_primary direct
_atom_sites_solution_secondary difmap
_audit_creation_method shelxl-97
_cell_angle_alpha 90.00
_cell_angle_beta 90.4080(10)
_cell_angle_gamma 90.00
_cell_formula_units_Z 4
_cell_length_a 22.8123(11)
_cell_length_b 8.6986(4)
_cell_length_c 12.6785(6)
_cell_measurement_temperature 150(2)
_cell_volume 2515.8(2)
_computing_structure_refinement 'shelxl-97 (sheldrick, 1997)'
_computing_structure_solution 'shelxs-97 (sheldrick, 1990)'
_diffrn_ambient_temperature 150(2)
_diffrn_measured_fraction_theta_full 0.992
_diffrn_measured_fraction_theta_max 0.992
_diffrn_measurement_device_type 'bruker axs smart apex'
_diffrn_radiation_monochromator graphite
_diffrn_radiation_source 'fine-focus sealed tube'
_diffrn_radiation_type mok\a
_diffrn_radiation_wavelength 0.71073
_diffrn_reflns_av_R_equivalents 0.0535
_diffrn_reflns_av_sigmaI/netI 0.0394
_diffrn_reflns_limit_h_max 27
_diffrn_reflns_limit_h_min -24
_diffrn_reflns_limit_k_max 7
_diffrn_reflns_limit_k_min -10
_diffrn_reflns_limit_l_max 14
_diffrn_reflns_limit_l_min -15
_diffrn_reflns_number 12690
_diffrn_reflns_theta_full 25.02
_diffrn_reflns_theta_max 25.02
_diffrn_reflns_theta_min 1.79
_exptl_absorpt_coefficient_mu 1.731
_exptl_absorpt_correction_type multi-scan
_exptl_absorpt_process_details '(sadabs, sheldrick 2001)'
_exptl_crystal_colour colourless
_exptl_crystal_density_diffrn 1.458
_exptl_crystal_density_method 'not measured'
_exptl_crystal_description prism
_exptl_crystal_F_000 1136
_exptl_crystal_size_max 0.46
_exptl_crystal_size_mid 0.4
_exptl_crystal_size_min 0.35
_refine_diff_density_max 0.594
_refine_diff_density_min -0.771
_refine_diff_density_rms 0.095
_refine_ls_extinction_method none
_refine_ls_goodness_of_fit_ref 1.023
_refine_ls_hydrogen_treatment mixed
_refine_ls_matrix_type full
_refine_ls_number_parameters 320
_refine_ls_number_reflns 4409
_refine_ls_number_restraints 0
_refine_ls_restrained_S_all 1.023
_refine_ls_R_factor_all 0.0378
_refine_ls_R_factor_gt 0.0334
_refine_ls_shift/su_max 0.001
_refine_ls_shift/su_mean 0.000
_refine_ls_structure_factor_coef Fsqd
_refine_ls_weighting_details 'calc w=1/[\s^2^(fo^2^)+(0.0592p)^2^+0.0000p] where p=(fo^2^+2fc^2^)/3'
_refine_ls_weighting_scheme calc
_refine_ls_wR_factor_gt 0.0877
_refine_ls_wR_factor_ref 0.0892
_reflns_number_gt 3818
_reflns_number_total 4409
_reflns_threshold_expression >2sigma(i)
_cod_data_source_file ic025940u-2_s2_5.cif
_cod_data_source_block compd7
_cod_depositor_comments
;
 Changing the capitalization of '_atom_type_symbol' data item
 values and the values of related data items (e. g. _atom_site_type_symbol).
 Updating the _chemical_formula_sum data item value.

 Antanas Vaitkus,
 2017-01-04

The following automatic conversions were performed:

'_refine_ls_structure_factor_coef' value 'fsqd' changed to 'Fsqd'
according to the built-in table from CIF Core dictionary named
'cif_core.dic' version 2.4.1 from 2010-06-29.

'_atom_site_adp_type'
value 'uani' changed to 'Uani' according to the built-in table from
CIF Core dictionary named 'cif_core.dic' version 2.4.1 from
2010-06-29 (35 times).

'_atom_site_adp_type' value 'uiso' changed to
'Uiso' according to the built-in table from CIF Core dictionary named
'cif_core.dic' version 2.4.1 from 2010-06-29 (27
times).

'_atom_site_refinement_flags' value 'r' changed to 'R'
according to the built-in table from CIF Core dictionary named
'cif_core.dic' version 2.4.1 from 2010-06-29 (27 times).

Automatic conversion script
Id: cif_fix_values 1646 2011-03-28 12:23:43Z adriana 

2020-11-03
Z value and formula fixed to values more according to usual
chemical conventions.                 miguel
;
_cod_original_formula_weight 736.54
_cod_original_formula_units_Z 3
_cod_original_formula_sum 'c34.67 h36 br1.33 n6.67 o2.67 p1.33'
_cod_database_code 4312897

loop_
_symmetry_equiv_pos_as_xyz
'x, y, z'
'-x, y+1/2, -z+1/2'
'-x, -y, -z'
'x, -y-1/2, z-1/2'

loop_
_atom_site_label
_atom_site_type_symbol
_atom_site_fract_x
_atom_site_fract_y
_atom_site_fract_z
_atom_site_U_iso_or_equiv
_atom_site_adp_type
_atom_site_occupancy
_atom_site_symmetry_multiplicity
_atom_site_calc_flag
_atom_site_refinement_flags
_atom_site_disorder_assembly
_atom_site_disorder_group
br1 Br 1.037713(10) 0.66623(3) 1.424567(19) 0.04346(11) Uani 1 1 d . . .
c1 C 0.76308(8) 0.3250(2) 1.14502(15) 0.0198(4) Uani 1 1 d . . .
c2 C 0.81939(8) 0.3288(2) 0.99366(15) 0.0196(4) Uani 1 1 d . . .
c3 C 0.70110(9) 0.2971(2) 1.30208(16) 0.0263(4) Uani 1 1 d . . .
h3a H 0.7190 0.2719 1.3686 0.040 Uiso 1 1 calc R . .
h3b H 0.6625 0.2535 1.2987 0.040 Uiso 1 1 calc R . .
h3c H 0.6985 0.4068 1.2951 0.040 Uiso 1 1 calc R . .
c4 C 0.74022(10) 0.0678(2) 1.21084(17) 0.0312(5) Uani 1 1 d . . .
h4a H 0.7057 0.0281 1.1768 0.047 Uiso 1 1 calc R . .
h4b H 0.7433 0.0259 1.2807 0.047 Uiso 1 1 calc R . .
h4c H 0.7742 0.0393 1.1710 0.047 Uiso 1 1 calc R . .
c5 C 0.84015(9) 0.0756(2) 0.91711(16) 0.0276(5) Uani 1 1 d . . .
h5a H 0.8180 0.0423 0.9770 0.041 Uiso 1 1 calc R . .
h5b H 0.8782 0.0287 0.9191 0.041 Uiso 1 1 calc R . .
h5c H 0.8201 0.0458 0.8535 0.041 Uiso 1 1 calc R . .
c6 C 0.88083(9) 0.3100(2) 0.83546(16) 0.0288(5) Uani 1 1 d . . .
h6a H 0.8608 0.2955 0.7693 0.043 Uiso 1 1 calc R . .
h6b H 0.9185 0.2608 0.8330 0.043 Uiso 1 1 calc R . .
h6c H 0.8859 0.4179 0.8483 0.043 Uiso 1 1 calc R . .
c7 C 0.87763(9) 0.6831(2) 1.19731(15) 0.0211(4) Uani 1 1 d . . .
c8 C 0.87701(9) 0.7698(2) 1.28919(15) 0.0244(4) Uani 1 1 d . . .
h8 H 0.8453 0.8331 1.3041 0.029 Uiso 1 1 calc R . .
c9 C 0.92395(9) 0.7611(2) 1.35816(15) 0.0274(5) Uani 1 1 d . . .
h9 H 0.9241 0.8186 1.4200 0.033 Uiso 1 1 calc R . .
c10 C 0.97064(9) 0.6666(2) 1.33463(17) 0.0273(5) Uani 1 1 d . . .
c11 C 0.97042(9) 0.5762(2) 1.24498(17) 0.0287(5) Uani 1 1 d . . .
h11 H 1.0016 0.5101 1.2317 0.034 Uiso 1 1 calc R . .
c12 C 0.92346(9) 0.5845(2) 1.17461(16) 0.0267(4) Uani 1 1 d . . .
h12 H 0.9229 0.5251 1.1136 0.032 Uiso 1 1 calc R . .
c13 C 0.70606(9) 0.6777(2) 0.94718(15) 0.0213(4) Uani 1 1 d . . .
c14 C 0.70367(9) 0.7754(2) 0.86071(16) 0.0240(4) Uani 1 1 d . . .
h14 H 0.7326 0.8494 0.8512 0.029 Uiso 1 1 calc R . .
c15 C 0.65840(9) 0.7622(2) 0.78927(15) 0.0235(4) Uani 1 1 d . . .
h15 H 0.6572 0.8283 0.7316 0.028 Uiso 1 1 calc R . .
c16 C 0.61380(8) 0.6516(2) 0.80068(15) 0.0210(4) Uani 1 1 d . . .
c17 C 0.61912(8) 0.5518(2) 0.88669(15) 0.0231(4) Uani 1 1 d . . .
h17 H 0.5914 0.4745 0.8949 0.028 Uiso 1 1 calc R . .
c18 C 0.66433(9) 0.5641(2) 0.96039(15) 0.0227(4) Uani 1 1 d . . .
h18 H 0.6665 0.4971 1.0175 0.027 Uiso 1 1 calc R . .
c19 C 0.56376(9) 0.6429(2) 0.72547(15) 0.0222(4) Uani 1 1 d . . .
c20 C 0.56484(9) 0.7179(2) 0.62745(16) 0.0281(5) Uani 1 1 d . . .
h20 H 0.5985 0.7707 0.6079 0.034 Uiso 1 1 calc R . .
c21 C 0.51756(9) 0.7155(2) 0.55955(16) 0.0294(5) Uani 1 1 d . . .
h21 H 0.5197 0.7682 0.4959 0.035 Uiso 1 1 calc R . .
c22 C 0.46648(9) 0.6357(2) 0.58415(16) 0.0262(5) Uani 1 1 d . . .
c23 C 0.46574(9) 0.5576(2) 0.67953(17) 0.0321(5) Uani 1 1 d . . .
h23 H 0.4326 0.5014 0.6975 0.039 Uiso 1 1 calc R . .
c24 C 0.51303(9) 0.5610(2) 0.74875(16) 0.0305(5) Uani 1 1 d . . .
h24 H 0.5108 0.5075 0.8121 0.037 Uiso 1 1 calc R . .
c25 C 0.41432(10) 0.6312(3) 0.51422(17) 0.0319(5) Uani 1 1 d . . .
h25 H 0.3846 0.5637 0.5332 0.038 Uiso 1 1 calc R . .
c26 C 0.40558(11) 0.7122(3) 0.42828(19) 0.0434(6) Uani 1 1 d . . .
h26a H 0.4340 0.7814 0.4058 0.052 Uiso 1 1 calc R . .
h26b H 0.3710 0.7005 0.3898 0.052 Uiso 1 1 calc R . .
n1 N 0.75944(7) 0.48003(17) 1.15932(12) 0.0218(3) Uani 1 1 d . . .
n2 N 0.79030(7) 0.24970(18) 1.06724(12) 0.0219(4) Uani 1 1 d . . .
n3 N 0.82485(7) 0.48449(17) 0.98529(12) 0.0219(4) Uani 1 1 d . . .
n4 N 0.73640(7) 0.23513(18) 1.21693(12) 0.0230(4) Uani 1 1 d . . .
n5 N 0.84640(7) 0.24294(17) 0.91972(12) 0.0222(4) Uani 1 1 d . . .
o1 O 0.83183(6) 0.70948(14) 1.12593(11) 0.0240(3) Uani 1 1 d . . .
o2 O 0.75002(6) 0.70769(14) 1.02163(11) 0.0240(3) Uani 1 1 d . . .
p1 P 0.79164(2) 0.58117(5) 1.07302(4) 0.01916(13) Uani 1 1 d . . .

loop_
_atom_site_aniso_label
_atom_site_aniso_U_11
_atom_site_aniso_U_22
_atom_site_aniso_U_33
_atom_site_aniso_U_23
_atom_site_aniso_U_13
_atom_site_aniso_U_12
br1 0.03487(16) 0.05626(19) 0.03903(16) 0.01484(11) -0.01527(11) -0.01123(11)
c1 0.0196(10) 0.0209(10) 0.0190(9) 0.0000(7) -0.0030(8) 0.0000(7)
c2 0.0189(9) 0.0213(10) 0.0186(9) 0.0006(7) -0.0035(8) 0.0007(7)
c3 0.0272(11) 0.0301(11) 0.0217(10) 0.0006(8) 0.0050(8) -0.0011(9)
c4 0.0374(12) 0.0212(11) 0.0352(12) 0.0044(9) 0.0083(10) 0.0007(9)
c5 0.0317(11) 0.0215(10) 0.0295(11) -0.0047(8) 0.0015(9) 0.0011(9)
c6 0.0308(11) 0.0326(11) 0.0231(10) -0.0015(8) 0.0067(9) 0.0010(9)
c7 0.0238(10) 0.0197(10) 0.0197(10) 0.0030(7) -0.0019(8) -0.0045(8)
c8 0.0286(11) 0.0200(10) 0.0247(10) -0.0027(8) 0.0012(8) -0.0002(8)
c9 0.0370(12) 0.0239(11) 0.0213(10) -0.0003(8) -0.0004(9) -0.0080(9)
c10 0.0260(11) 0.0293(11) 0.0265(11) 0.0077(8) -0.0046(9) -0.0078(8)
c11 0.0227(11) 0.0290(11) 0.0344(12) 0.0035(9) 0.0029(9) 0.0004(8)
c12 0.0303(11) 0.0257(11) 0.0241(10) -0.0028(8) 0.0022(9) -0.0008(9)
c13 0.0236(10) 0.0194(10) 0.0208(10) -0.0038(7) -0.0016(8) 0.0045(8)
c14 0.0255(10) 0.0182(9) 0.0283(11) 0.0032(8) 0.0009(8) -0.0013(8)
c15 0.0272(10) 0.0205(10) 0.0229(10) 0.0045(8) 0.0016(8) 0.0023(8)
c16 0.0224(10) 0.0201(9) 0.0204(10) -0.0018(7) 0.0034(8) 0.0030(8)
c17 0.0234(10) 0.0212(10) 0.0245(10) 0.0005(8) 0.0033(8) -0.0022(8)
c18 0.0268(10) 0.0224(10) 0.0190(10) 0.0021(8) 0.0021(8) 0.0015(8)
c19 0.0251(10) 0.0208(10) 0.0208(10) -0.0023(7) 0.0021(8) 0.0022(8)
c20 0.0282(11) 0.0320(11) 0.0240(10) 0.0033(9) -0.0002(9) -0.0056(9)
c21 0.0343(12) 0.0337(11) 0.0203(10) 0.0028(8) -0.0012(9) -0.0003(9)
c22 0.0263(11) 0.0272(11) 0.0252(11) -0.0075(8) -0.0011(9) 0.0039(8)
c23 0.0278(11) 0.0357(12) 0.0329(12) 0.0022(9) -0.0012(9) -0.0079(9)
c24 0.0287(11) 0.0369(12) 0.0259(11) 0.0063(9) 0.0000(9) -0.0049(9)
c25 0.0299(11) 0.0356(12) 0.0303(12) -0.0090(9) -0.0036(9) 0.0019(9)
c26 0.0404(14) 0.0514(14) 0.0381(14) 0.0007(11) -0.0127(11) -0.0012(12)
n1 0.0259(8) 0.0195(8) 0.0200(8) -0.0010(6) 0.0016(7) 0.0011(7)
n2 0.0256(9) 0.0187(8) 0.0215(8) -0.0003(6) 0.0023(7) -0.0001(7)
n3 0.0261(8) 0.0203(8) 0.0194(8) 0.0001(6) 0.0017(7) -0.0013(7)
n4 0.0278(9) 0.0203(8) 0.0211(8) 0.0013(7) 0.0047(7) 0.0001(7)
n5 0.0266(9) 0.0195(8) 0.0205(8) -0.0013(7) 0.0029(7) 0.0003(7)
o1 0.0290(7) 0.0181(6) 0.0246(7) -0.0013(5) -0.0068(6) -0.0011(6)
o2 0.0293(8) 0.0181(6) 0.0244(7) -0.0003(5) -0.0067(6) 0.0017(6)
p1 0.0236(3) 0.0164(3) 0.0174(3) -0.00023(18) -0.0011(2) -0.00017(19)

loop_
_atom_type_symbol
_atom_type_description
_atom_type_scat_dispersion_real
_atom_type_scat_dispersion_imag
_atom_type_scat_source
C C 0.0033 0.0016 'international tables vol c tables 4.2.6.8 and 6.1.1.4'
H H 0.0000 0.0000 'international tables vol c tables 4.2.6.8 and 6.1.1.4'
N N 0.0061 0.0033 'international tables vol c tables 4.2.6.8 and 6.1.1.4'
O O 0.0106 0.0060 'international tables vol c tables 4.2.6.8 and 6.1.1.4'
P P 0.1023 0.0942 'international tables vol c tables 4.2.6.8 and 6.1.1.4'
Br Br -0.2901 2.4595 'international tables vol c tables 4.2.6.8 and 6.1.1.4'

loop_
_geom_angle_atom_site_label_1
_geom_angle_atom_site_label_2
_geom_angle_atom_site_label_3
_geom_angle
_geom_angle_site_symmetry_1
_geom_angle_site_symmetry_3
_geom_angle_publ_flag
n2 c1 n4 115.32(16) . . ?
n2 c1 n1 127.62(17) . . ?
n4 c1 n1 117.06(17) . . ?
n2 c2 n5 115.50(16) . . ?
n2 c2 n3 127.59(17) . . ?
n5 c2 n3 116.91(17) . . ?
c12 c7 c8 121.56(18) . . ?
c12 c7 o1 122.00(17) . . ?
c8 c7 o1 116.28(17) . . ?
c9 c8 c7 119.34(19) . . ?
c10 c9 c8 119.48(19) . . ?
c9 c10 c11 121.24(19) . . ?
c9 c10 br1 119.35(16) . . ?
c11 c10 br1 119.37(16) . . ?
c10 c11 c12 119.75(19) . . ?
c7 c12 c11 118.57(19) . . ?
c18 c13 c14 120.67(18) . . ?
c18 c13 o2 122.90(17) . . ?
c14 c13 o2 116.30(16) . . ?
c15 c14 c13 119.64(18) . . ?
c14 c15 c16 121.98(18) . . ?
c17 c16 c15 116.44(18) . . ?
c17 c16 c19 122.10(17) . . ?
c15 c16 c19 121.45(17) . . ?
c18 c17 c16 122.44(18) . . ?
c13 c18 c17 118.75(17) . . ?
c24 c19 c20 116.43(18) . . ?
c24 c19 c16 121.79(18) . . ?
c20 c19 c16 121.78(18) . . ?
c21 c20 c19 121.89(19) . . ?
c20 c21 c22 121.38(19) . . ?
c23 c22 c21 117.03(19) . . ?
c23 c22 c25 119.64(19) . . ?
c21 c22 c25 123.33(19) . . ?
c24 c23 c22 121.8(2) . . ?
c23 c24 c19 121.42(19) . . ?
c26 c25 c22 126.9(2) . . ?
c1 n1 p1 115.30(13) . . ?
c2 n2 c1 119.75(16) . . ?
c2 n3 p1 115.24(13) . . ?
c1 n4 c3 122.78(16) . . ?
c1 n4 c4 120.96(16) . . ?
c3 n4 c4 116.24(16) . . ?
c2 n5 c6 122.70(16) . . ?
c2 n5 c5 121.39(16) . . ?
c6 n5 c5 115.85(15) . . ?
c7 o1 p1 125.78(12) . . ?
c13 o2 p1 124.83(12) . . ?
n1 p1 o1 111.49(8) . . ?
n1 p1 o2 112.83(8) . . ?
o1 p1 o2 91.60(7) . . ?
n1 p1 n3 114.44(8) . . ?
o1 p1 n3 112.96(8) . . ?
o2 p1 n3 111.43(8) . . ?

loop_
_geom_bond_atom_site_label_1
_geom_bond_atom_site_label_2
_geom_bond_distance
_geom_bond_site_symmetry_2
_geom_bond_publ_flag
br1 c10 1.902(2) . ?
c1 n2 1.340(2) . ?
c1 n4 1.349(2) . ?
c1 n1 1.363(2) . ?
c2 n2 1.339(2) . ?
c2 n5 1.350(2) . ?
c2 n3 1.364(2) . ?
c3 n4 1.455(2) . ?
c4 n4 1.460(2) . ?
c5 n5 1.463(2) . ?
c6 n5 1.453(3) . ?
c7 c12 1.384(3) . ?
c7 c8 1.388(3) . ?
c7 o1 1.396(2) . ?
c8 c9 1.380(3) . ?
c9 c10 1.380(3) . ?
c10 c11 1.382(3) . ?
c11 c12 1.391(3) . ?
c13 c18 1.383(3) . ?
c13 c14 1.388(3) . ?
c13 o2 1.397(2) . ?
c14 c15 1.374(3) . ?
c15 c16 1.408(3) . ?
c16 c17 1.398(3) . ?
c16 c19 1.484(3) . ?
c17 c18 1.391(3) . ?
c19 c24 1.392(3) . ?
c19 c20 1.404(3) . ?
c20 c21 1.375(3) . ?
c21 c22 1.393(3) . ?
c22 c23 1.387(3) . ?
c22 c25 1.479(3) . ?
c23 c24 1.386(3) . ?
c25 c26 1.312(3) . ?
n1 p1 1.5882(16) . ?
n3 p1 1.5907(16) . ?
o1 p1 1.5899(14) . ?
o2 p1 1.5900(14) . ?

loop_
_geom_torsion_atom_site_label_1
_geom_torsion_atom_site_label_2
_geom_torsion_atom_site_label_3
_geom_torsion_atom_site_label_4
_geom_torsion
_geom_torsion_site_symmetry_1
_geom_torsion_site_symmetry_2
_geom_torsion_site_symmetry_3
_geom_torsion_site_symmetry_4
_geom_torsion_publ_flag
c12 c7 c8 c9 1.9(3) . . . . ?
o1 c7 c8 c9 -173.44(16) . . . . ?
c7 c8 c9 c10 0.0(3) . . . . ?
c8 c9 c10 c11 -2.2(3) . . . . ?
c8 c9 c10 br1 175.44(15) . . . . ?
c9 c10 c11 c12 2.6(3) . . . . ?
br1 c10 c11 c12 -175.13(15) . . . . ?
c8 c7 c12 c11 -1.6(3) . . . . ?
o1 c7 c12 c11 173.49(17) . . . . ?
c10 c11 c12 c7 -0.6(3) . . . . ?
c18 c13 c14 c15 2.0(3) . . . . ?
o2 c13 c14 c15 -173.95(17) . . . . ?
c13 c14 c15 c16 -0.1(3) . . . . ?
c14 c15 c16 c17 -2.3(3) . . . . ?
c14 c15 c16 c19 177.33(18) . . . . ?
c15 c16 c17 c18 2.8(3) . . . . ?
c19 c16 c17 c18 -176.79(17) . . . . ?
c14 c13 c18 c17 -1.5(3) . . . . ?
o2 c13 c18 c17 174.20(17) . . . . ?
c16 c17 c18 c13 -1.0(3) . . . . ?
c17 c16 c19 c24 15.2(3) . . . . ?
c15 c16 c19 c24 -164.39(18) . . . . ?
c17 c16 c19 c20 -165.44(19) . . . . ?
c15 c16 c19 c20 15.0(3) . . . . ?
c24 c19 c20 c21 2.3(3) . . . . ?
c16 c19 c20 c21 -177.15(19) . . . . ?
c19 c20 c21 c22 -1.2(3) . . . . ?
c20 c21 c22 c23 -0.7(3) . . . . ?
c20 c21 c22 c25 179.32(19) . . . . ?
c21 c22 c23 c24 1.4(3) . . . . ?
c25 c22 c23 c24 -178.6(2) . . . . ?
c22 c23 c24 c19 -0.3(3) . . . . ?
c20 c19 c24 c23 -1.5(3) . . . . ?
c16 c19 c24 c23 177.88(19) . . . . ?
c23 c22 c25 c26 171.6(2) . . . . ?
c21 c22 c25 c26 -8.4(4) . . . . ?
n2 c1 n1 p1 -0.2(3) . . . . ?
n4 c1 n1 p1 179.81(13) . . . . ?
n5 c2 n2 c1 178.71(17) . . . . ?
n3 c2 n2 c1 -1.1(3) . . . . ?
n4 c1 n2 c2 -178.20(17) . . . . ?
n1 c1 n2 c2 1.8(3) . . . . ?
n2 c2 n3 p1 -1.0(3) . . . . ?
n5 c2 n3 p1 179.19(13) . . . . ?
n2 c1 n4 c3 -175.25(17) . . . . ?
n1 c1 n4 c3 4.8(3) . . . . ?
n2 c1 n4 c4 2.8(3) . . . . ?
n1 c1 n4 c4 -177.17(17) . . . . ?
n2 c2 n5 c6 -178.75(17) . . . . ?
n3 c2 n5 c6 1.1(3) . . . . ?
n2 c2 n5 c5 4.3(3) . . . . ?
n3 c2 n5 c5 -175.85(16) . . . . ?
c12 c7 o1 p1 54.6(2) . . . . ?
c8 c7 o1 p1 -130.00(16) . . . . ?
c18 c13 o2 p1 49.8(2) . . . . ?
c14 c13 o2 p1 -134.35(15) . . . . ?
c1 n1 p1 o1 -131.59(13) . . . . ?
c1 n1 p1 o2 126.97(13) . . . . ?
c1 n1 p1 n3 -1.84(17) . . . . ?
c7 o1 p1 n1 57.63(17) . . . . ?
c7 o1 p1 o2 172.97(15) . . . . ?
c7 o1 p1 n3 -72.90(16) . . . . ?
c13 o2 p1 n1 -75.22(16) . . . . ?
c13 o2 p1 o1 170.62(15) . . . . ?
c13 o2 p1 n3 55.14(17) . . . . ?
c2 n3 p1 n1 2.34(17) . . . . ?
c2 n3 p1 o1 131.36(13) . . . . ?
c2 n3 p1 o2 -127.17(14) . . . . ?
